data_4301767
loop_
_publ_author_name
'Annie Castonguay'
'Andr\'e L. Beauchamp'
'Davit Zargarian'

_publ_contact_author_address
;
      Universit\'e de Montr\'eal
      D\'epartement de Chimie
      Montr\'eal, Qu\'ebec
      Canada, H3C 3J7
;
_publ_contact_author_email a.castonguay.umontreal.ca
_publ_contact_author_fax '+1 514 343 7586'
_publ_contact_author_name 'Annie Castonguay'
_publ_contact_author_phone '+1 514 343 6111 3936'
_publ_section_title
;
New Derivatives of PCP-Type Pincer Complexes of Nickel
;
_journal_name_full 'Inorganic Chemistry'
_journal_page_first 3177
_journal_page_last 3184
_journal_paper_doi 10.1021/ic801641u
_journal_volume 48
_journal_year 2009
_chemical_compound_source 'Synthesized by the authors. See text'
_chemical_formula_moiety 'C17 H37 Br Ni P2'
_chemical_formula_sum 'C17 H37 Br Ni P2'
_chemical_formula_weight 442.03
_chemical_name_systematic
;
?
;
_space_group_IT_number 14
_symmetry_cell_setting monoclinic
_symmetry_space_group_name_Hall '-P 2yn'
_symmetry_space_group_name_H-M 'P 1 21/n 1'
_atom_sites_solution_hydrogens geom
_atom_sites_solution_primary direct
_atom_sites_solution_secondary difmap
_audit_creation_method SHELXL-97
_cell_angle_alpha 90.00
_cell_angle_beta 90.7960(10)
_cell_angle_gamma 90.00
_cell_formula_units_Z 4
_cell_length_a 8.4858(2)
_cell_length_b 11.8590(3)
_cell_length_c 20.8903(5)
_cell_measurement_reflns_used 10870
_cell_measurement_temperature 100(2)
_cell_measurement_theta_max 68.44
_cell_measurement_theta_min 4.23
_cell_volume 2102.05(9)
_computing_cell_refinement 'SMART (Bruker, 2003)'
_computing_data_collection 'SMART (Bruker, 2003)'
_computing_data_reduction 'SAINT (Bruker, 2004)'
_computing_molecular_graphics 'SHELXTL (Bruker, 1997)'
_computing_publication_material 'UdMX (Maris, 2004)'
_computing_structure_refinement 'SHELXL97 (Sheldrick, 1997)'
_computing_structure_solution 'SHELXS97 (Sheldrick, 1997)'
_diffrn_ambient_temperature 100(2)
_diffrn_measured_fraction_theta_full 0.983
_diffrn_measured_fraction_theta_max 0.983
_diffrn_measurement_device_type 'Bruker Smart 6000'
_diffrn_measurement_method \w
_diffrn_radiation_monochromator 'Montel 200 optics'
_diffrn_radiation_source 'Rotating Anode'
_diffrn_radiation_type CuK\a
_diffrn_radiation_wavelength 1.54178
_diffrn_reflns_av_R_equivalents 0.045
_diffrn_reflns_av_sigmaI/netI 0.0267
_diffrn_reflns_limit_h_max 9
_diffrn_reflns_limit_h_min -8
_diffrn_reflns_limit_k_max 14
_diffrn_reflns_limit_k_min -14
_diffrn_reflns_limit_l_max 25
_diffrn_reflns_limit_l_min -24
_diffrn_reflns_number 28516
_diffrn_reflns_theta_full 68.81
_diffrn_reflns_theta_max 68.81
_diffrn_reflns_theta_min 4.23
_diffrn_standards_decay_% 4.35
_diffrn_standards_number 107
_exptl_absorpt_coefficient_mu 4.923
_exptl_absorpt_correction_T_max 0.780
_exptl_absorpt_correction_T_min 0.690
_exptl_absorpt_correction_type multi-scan
_exptl_absorpt_process_details 'Sadabs (Sheldrick,1996)'
_exptl_crystal_colour yellow
_exptl_crystal_density_diffrn 1.397
_exptl_crystal_density_method 'not measured'
_exptl_crystal_description needle-like
_exptl_crystal_F_000 928
_exptl_crystal_size_max 0.24
_exptl_crystal_size_mid 0.08
_exptl_crystal_size_min 0.05
_refine_diff_density_max 0.737
_refine_diff_density_min -0.316
_refine_diff_density_rms 0.088
_refine_ls_extinction_method none
_refine_ls_goodness_of_fit_ref 1.021
_refine_ls_hydrogen_treatment constr
_refine_ls_matrix_type full
_refine_ls_number_parameters 198
_refine_ls_number_reflns 3831
_refine_ls_number_restraints 0
_refine_ls_restrained_S_all 1.021
_refine_ls_R_factor_all 0.0382
_refine_ls_R_factor_gt 0.0322
_refine_ls_shift/su_max 0.001
_refine_ls_shift/su_mean 0.000
_refine_ls_structure_factor_coef Fsqd
_refine_ls_weighting_details 'calc w=1/[\s^2^(Fo^2^)+(0.0573P)^2^+0.0000P] where P=(Fo^2^+2Fc^2^)/3'
_refine_ls_weighting_scheme calc
_refine_ls_wR_factor_gt 0.0811
_refine_ls_wR_factor_ref 0.0838
_reflns_number_gt 3276
_reflns_number_total 3831
_reflns_threshold_expression I>2\s(I)
_cod_data_source_file ic801641u_si_002_3.cif
_cod_data_source_block cast29
_cod_depositor_comments
;
The following automatic conversions were performed:
'_symmetry_cell_setting' value 'MonocliNic' changed to 'monoclinic'
according to '/home/saulius/struct/CIF-dictionaries/cif_core.dic'
dictionary named 'cif_core.dic' version 2.4.1 from
2010-06-29.

'_atom_site_adp_type' value 'UaNi' changed to 'Uani'
according to '/home/saulius/struct/CIF-dictionaries/cif_core.dic'
dictionary named 'cif_core.dic' version 2.4.1 from 2010-06-29 (21
time).

'_geom_bond_publ_flag' value 'Y' changed to 'y' according to
'/home/saulius/struct/CIF-dictionaries/cif_core.dic' dictionary named
'cif_core.dic' version 2.4.1 from 2010-06-29 (22
times).

'_geom_angle_publ_flag' value 'Y' changed to 'y' according to
'/home/saulius/struct/CIF-dictionaries/cif_core.dic' dictionary named
'cif_core.dic' version 2.4.1 from 2010-06-29 (37
times).

'_geom_torsion_publ_flag' value 'Y' changed to 'y' according to
'/home/saulius/struct/CIF-dictionaries/cif_core.dic' dictionary named
'cif_core.dic' version 2.4.1 from 2010-06-29 (52 times).

Automatic conversion script
Id: cif_fix_enum 1527 2010-12-29 10:47:43Z saulius 
;
_cod_original_sg_symbol_H-M 'P 21/n'
_cod_database_code 4301767

loop_
_symmetry_equiv_pos_as_xyz
'x, y, z'
'-x+1/2, y+1/2, -z+1/2'
'-x, -y, -z'
'x-1/2, -y-1/2, z-1/2'

loop_
_atom_site_label
_atom_site_type_symbol
_atom_site_fract_x
_atom_site_fract_y
_atom_site_fract_z
_atom_site_U_iso_or_equiv
_atom_site_adp_type
_atom_site_occupancy
_atom_site_symmetry_multiplicity
_atom_site_calc_flag
_atom_site_refinement_flags
_atom_site_disorder_assembly
_atom_site_disorder_group
Br Br 0.72831(3) 0.47351(2) 0.132091(12) 0.02638(10) Uani 1 1 d . . .
Ni Ni 0.82341(4) 0.28552(3) 0.134565(18) 0.01825(12) Uani 1 1 d . . .
P1 P 0.92624(7) 0.29898(5) 0.23048(3) 0.01922(14) Uani 1 1 d . . .
P2 P 0.73154(7) 0.24478(5) 0.03941(3) 0.02089(15) Uani 1 1 d . . .
C1 C 0.9921(3) 0.1557(2) 0.25033(12) 0.0260(5) Uani 1 1 d . . .
H1A H 1.0912 0.1579 0.2759 0.031 Uiso 1 1 calc R . .
H1B H 0.9110 0.1156 0.2751 0.031 Uiso 1 1 calc R . .
C2 C 1.0184(3) 0.0973(2) 0.18612(13) 0.0337(6) Uani 1 1 d . . .
H2A H 1.1223 0.1201 0.1694 0.040 Uiso 1 1 calc R . .
H2B H 1.0202 0.0147 0.1928 0.040 Uiso 1 1 calc R . .
C3 C 0.8922(3) 0.1258(2) 0.13707(12) 0.0267(5) Uani 1 1 d . . .
H3 H 0.7972 0.0836 0.1517 0.032 Uiso 1 1 calc R . .
C4 C 0.9273(3) 0.0761(2) 0.07189(13) 0.0349(6) Uani 1 1 d . . .
H4A H 1.0285 0.1069 0.0567 0.042 Uiso 1 1 calc R . .
H4B H 0.9394 -0.0066 0.0761 0.042 Uiso 1 1 calc R . .
C5 C 0.8004(3) 0.1008(2) 0.02300(13) 0.0326(6) Uani 1 1 d . . .
H5A H 0.7127 0.0463 0.0269 0.039 Uiso 1 1 calc R . .
H5B H 0.8429 0.0957 -0.0208 0.039 Uiso 1 1 calc R . .
C7 C 1.1034(3) 0.3884(2) 0.24473(12) 0.0262(5) Uani 1 1 d . . .
H7 H 1.1499 0.3673 0.2873 0.031 Uiso 1 1 calc R . .
C6 C 0.7854(3) 0.3424(2) 0.29248(11) 0.0227(5) Uani 1 1 d . . .
H6 H 0.7591 0.4235 0.2848 0.027 Uiso 1 1 calc R . .
C9 C 0.8094(3) 0.3364(3) -0.02442(12) 0.0298(6) Uani 1 1 d . . .
H9 H 0.7711 0.4147 -0.0160 0.036 Uiso 1 1 calc R . .
C8 C 0.5166(3) 0.2343(2) 0.02503(12) 0.0260(5) Uani 1 1 d . . .
H8 H 0.4992 0.1932 -0.0162 0.031 Uiso 1 1 calc R . .
C71 C 1.0638(3) 0.5127(2) 0.24648(14) 0.0321(6) Uani 1 1 d . . .
H71A H 1.1603 0.5565 0.2538 0.048 Uiso 1 1 calc R . .
H71B H 0.9899 0.5272 0.2812 0.048 Uiso 1 1 calc R . .
H71C H 1.0153 0.5351 0.2056 0.048 Uiso 1 1 calc R . .
C72 C 1.2267(3) 0.3636(3) 0.19363(15) 0.0387(7) Uani 1 1 d . . .
H72A H 1.1811 0.3780 0.1511 0.058 Uiso 1 1 calc R . .
H72B H 1.2594 0.2845 0.1967 0.058 Uiso 1 1 calc R . .
H72C H 1.3185 0.4125 0.2005 0.058 Uiso 1 1 calc R . .
C61 C 0.6329(3) 0.2749(2) 0.28475(12) 0.0287(6) Uani 1 1 d . . .
H61A H 0.6547 0.1948 0.2923 0.043 Uiso 1 1 calc R . .
H61B H 0.5906 0.2850 0.2412 0.043 Uiso 1 1 calc R . .
H61C H 0.5558 0.3016 0.3157 0.043 Uiso 1 1 calc R . .
C62 C 0.8506(3) 0.3327(3) 0.36066(12) 0.0335(6) Uani 1 1 d . . .
H62A H 0.7726 0.3612 0.3908 0.050 Uiso 1 1 calc R . .
H62B H 0.9476 0.3772 0.3647 0.050 Uiso 1 1 calc R . .
H62C H 0.8737 0.2535 0.3703 0.050 Uiso 1 1 calc R . .
C91 C 0.9891(3) 0.3382(3) -0.01889(14) 0.0413(7) Uani 1 1 d . . .
H91A H 1.0308 0.2636 -0.0294 0.062 Uiso 1 1 calc R . .
H91B H 1.0206 0.3582 0.0250 0.062 Uiso 1 1 calc R . .
H91C H 1.0311 0.3942 -0.0487 0.062 Uiso 1 1 calc R . .
C92 C 0.7550(4) 0.3041(3) -0.09203(13) 0.0462(8) Uani 1 1 d . . .
H92A H 0.8023 0.3556 -0.1230 0.069 Uiso 1 1 calc R . .
H92B H 0.6399 0.3094 -0.0952 0.069 Uiso 1 1 calc R . .
H92C H 0.7879 0.2267 -0.1013 0.069 Uiso 1 1 calc R . .
C81 C 0.4354(3) 0.3487(3) 0.01942(14) 0.0351(6) Uani 1 1 d . . .
H81A H 0.3221 0.3375 0.0123 0.053 Uiso 1 1 calc R . .
H81B H 0.4792 0.3905 -0.0167 0.053 Uiso 1 1 calc R . .
H81C H 0.4528 0.3915 0.0590 0.053 Uiso 1 1 calc R . .
C82 C 0.4420(3) 0.1647(3) 0.07844(13) 0.0344(6) Uani 1 1 d . . .
H82A H 0.4578 0.2032 0.1195 0.052 Uiso 1 1 calc R . .
H82B H 0.4915 0.0901 0.0803 0.052 Uiso 1 1 calc R . .
H82C H 0.3288 0.1562 0.0697 0.052 Uiso 1 1 calc R . .

loop_
_atom_site_aniso_label
_atom_site_aniso_U_11
_atom_site_aniso_U_22
_atom_site_aniso_U_33
_atom_site_aniso_U_23
_atom_site_aniso_U_13
_atom_site_aniso_U_12
Br 0.03258(17) 0.02379(16) 0.02260(16) -0.00043(10) -0.00562(10) 0.00763(10)
Ni 0.0177(2) 0.0221(2) 0.0149(2) -0.00043(16) -0.00206(15) 0.00369(15)
P1 0.0183(3) 0.0238(3) 0.0154(3) 0.0009(2) -0.0024(2) 0.0026(2)
P2 0.0189(3) 0.0291(3) 0.0146(3) -0.0012(2) -0.0005(2) 0.0004(2)
C1 0.0250(13) 0.0294(14) 0.0236(13) 0.0085(11) -0.0021(10) 0.0077(10)
C2 0.0393(16) 0.0251(14) 0.0365(16) 0.0010(12) -0.0088(12) 0.0048(11)
C3 0.0292(13) 0.0252(13) 0.0258(13) -0.0011(11) -0.0001(10) 0.0065(10)
C4 0.0347(15) 0.0334(16) 0.0364(16) -0.0079(12) -0.0060(11) 0.0067(11)
C5 0.0343(15) 0.0390(16) 0.0246(14) -0.0086(12) 0.0017(10) 0.0056(12)
C7 0.0208(13) 0.0349(15) 0.0229(13) -0.0002(11) -0.0063(9) -0.0007(10)
C6 0.0227(12) 0.0262(13) 0.0191(12) 0.0002(10) 0.0009(9) 0.0018(9)
C9 0.0240(13) 0.0459(17) 0.0196(13) 0.0036(12) 0.0007(9) -0.0092(11)
C8 0.0229(13) 0.0350(14) 0.0200(12) 0.0010(11) -0.0020(9) -0.0042(10)
C71 0.0260(14) 0.0360(16) 0.0343(15) -0.0011(12) -0.0024(11) -0.0063(11)
C72 0.0231(14) 0.0491(18) 0.0441(17) -0.0075(14) 0.0034(11) -0.0035(12)
C61 0.0239(13) 0.0348(15) 0.0275(14) 0.0030(11) 0.0024(10) 0.0006(10)
C62 0.0319(15) 0.0488(18) 0.0199(13) 0.0003(12) 0.0010(10) -0.0002(12)
C91 0.0252(15) 0.071(2) 0.0277(15) 0.0044(15) 0.0042(11) -0.0122(13)
C92 0.0437(18) 0.075(2) 0.0193(14) 0.0062(14) -0.0007(12) -0.0204(16)
C81 0.0215(14) 0.0425(17) 0.0410(16) 0.0038(13) -0.0070(11) -0.0003(11)
C82 0.0287(15) 0.0431(17) 0.0314(15) 0.0051(13) 0.0020(11) -0.0095(12)

loop_
_atom_type_symbol
_atom_type_description
_atom_type_scat_dispersion_real
_atom_type_scat_dispersion_imag
_atom_type_scat_source
C C 0.0181 0.0091 'International Tables Vol C Tables 4.2.6.8 and 6.1.1.4'
H H 0.0000 0.0000 'International Tables Vol C Tables 4.2.6.8 and 6.1.1.4'
P P 0.2955 0.4335 'International Tables Vol C Tables 4.2.6.8 and 6.1.1.4'
Ni Ni -3.0029 0.5091 'International Tables Vol C Tables 4.2.6.8 and 6.1.1.4'
Br Br -0.6763 1.2805 'International Tables Vol C Tables 4.2.6.8 and 6.1.1.4'

loop_
_geom_angle_atom_site_label_1
_geom_angle_atom_site_label_2
_geom_angle_atom_site_label_3
_geom_angle_site_symmetry_1
_geom_angle_site_symmetry_2
_geom_angle_site_symmetry_3
_geom_angle
_geom_angle_publ_flag
C3 Ni P2 . . . 85.05(8) y
C3 Ni P1 . . . 86.08(8) y
P2 Ni P1 . . . 171.13(3) y
C3 Ni Br . . . 177.22(8) y
P2 Ni Br . . . 94.09(2) y
P1 Ni Br . . . 94.76(2) y
C1 P1 C6 . . . 107.31(11) y
C1 P1 C7 . . . 104.38(12) y
C6 P1 C7 . . . 104.97(11) y
C1 P1 Ni . . . 104.89(8) y
C6 P1 Ni . . . 114.21(8) y
C7 P1 Ni . . . 120.08(8) y
C5 P2 C8 . . . 102.89(12) y
C5 P2 C9 . . . 107.07(13) y
C8 P2 C9 . . . 106.48(12) y
C5 P2 Ni . . . 105.38(9) y
C8 P2 Ni . . . 120.18(8) y
C9 P2 Ni . . . 113.63(9) y
C2 C1 P1 . . . 105.60(17) y
C2 C1 H1A . . . 110.6 ?
P1 C1 H1A . . . 110.6 ?
C2 C1 H1B . . . 110.6 ?
P1 C1 H1B . . . 110.6 ?
H1A C1 H1B . . . 108.8 ?
C3 C2 C1 . . . 112.6(2) y
C3 C2 H2A . . . 109.1 ?
C1 C2 H2A . . . 109.1 ?
C3 C2 H2B . . . 109.1 ?
C1 C2 H2B . . . 109.1 ?
H2A C2 H2B . . . 107.8 ?
C2 C3 C4 . . . 112.1(2) y
C2 C3 Ni . . . 115.93(18) y
C4 C3 Ni . . . 114.15(18) y
C2 C3 H3 . . . 104.4 ?
C4 C3 H3 . . . 104.4 ?
Ni C3 H3 . . . 104.4 ?
C5 C4 C3 . . . 112.7(2) y
C5 C4 H4A . . . 109 ?
C3 C4 H4A . . . 109 ?
C5 C4 H4B . . . 109 ?
C3 C4 H4B . . . 109 ?
H4A C4 H4B . . . 107.8 ?
C4 C5 P2 . . . 106.33(19) y
C4 C5 H5A . . . 110.5 ?
P2 C5 H5A . . . 110.5 ?
C4 C5 H5B . . . 110.5 ?
P2 C5 H5B . . . 110.5 ?
H5A C5 H5B . . . 108.7 ?
C71 C7 C72 . . . 110.9(2) y
C71 C7 P1 . . . 112.30(17) y
C72 C7 P1 . . . 109.71(18) y
C71 C7 H7 . . . 107.9 ?
C72 C7 H7 . . . 107.9 ?
P1 C7 H7 . . . 107.9 ?
C62 C6 C61 . . . 110.8(2) y
C62 C6 P1 . . . 113.81(17) y
C61 C6 P1 . . . 109.57(17) y
C62 C6 H6 . . . 107.5 ?
C61 C6 H6 . . . 107.5 ?
P1 C6 H6 . . . 107.5 ?
C91 C9 C92 . . . 111.2(2) y
C91 C9 P2 . . . 108.68(19) y
C92 C9 P2 . . . 114.42(19) y
C91 C9 H9 . . . 107.4 ?
C92 C9 H9 . . . 107.4 ?
P2 C9 H9 . . . 107.4 ?
C81 C8 C82 . . . 110.1(2) y
C81 C8 P2 . . . 113.38(18) y
C82 C8 P2 . . . 109.55(17) y
C81 C8 H8 . . . 107.9 ?
C82 C8 H8 . . . 107.9 ?
P2 C8 H8 . . . 107.9 ?
C7 C71 H71A . . . 109.5 ?
C7 C71 H71B . . . 109.5 ?
H71A C71 H71B . . . 109.5 ?
C7 C71 H71C . . . 109.5 ?
H71A C71 H71C . . . 109.5 ?
H71B C71 H71C . . . 109.5 ?
C7 C72 H72A . . . 109.5 ?
C7 C72 H72B . . . 109.5 ?
H72A C72 H72B . . . 109.5 ?
C7 C72 H72C . . . 109.5 ?
H72A C72 H72C . . . 109.5 ?
H72B C72 H72C . . . 109.5 ?
C6 C61 H61A . . . 109.5 ?
C6 C61 H61B . . . 109.5 ?
H61A C61 H61B . . . 109.5 ?
C6 C61 H61C . . . 109.5 ?
H61A C61 H61C . . . 109.5 ?
H61B C61 H61C . . . 109.5 ?
C6 C62 H62A . . . 109.5 ?
C6 C62 H62B . . . 109.5 ?
H62A C62 H62B . . . 109.5 ?
C6 C62 H62C . . . 109.5 ?
H62A C62 H62C . . . 109.5 ?
H62B C62 H62C . . . 109.5 ?
C9 C91 H91A . . . 109.5 ?
C9 C91 H91B . . . 109.5 ?
H91A C91 H91B . . . 109.5 ?
C9 C91 H91C . . . 109.5 ?
H91A C91 H91C . . . 109.5 ?
H91B C91 H91C . . . 109.5 ?
C9 C92 H92A . . . 109.5 ?
C9 C92 H92B . . . 109.5 ?
H92A C92 H92B . . . 109.5 ?
C9 C92 H92C . . . 109.5 ?
H92A C92 H92C . . . 109.5 ?
H92B C92 H92C . . . 109.5 ?
C8 C81 H81A . . . 109.5 ?
C8 C81 H81B . . . 109.5 ?
H81A C81 H81B . . . 109.5 ?
C8 C81 H81C . . . 109.5 ?
H81A C81 H81C . . . 109.5 ?
H81B C81 H81C . . . 109.5 ?
C8 C82 H82A . . . 109.5 ?
C8 C82 H82B . . . 109.5 ?
H82A C82 H82B . . . 109.5 ?
C8 C82 H82C . . . 109.5 ?
H82A C82 H82C . . . 109.5 ?
H82B C82 H82C . . . 109.5 ?

loop_
_geom_bond_atom_site_label_1
_geom_bond_atom_site_label_2
_geom_bond_site_symmetry_1
_geom_bond_site_symmetry_2
_geom_bond_distance
_geom_bond_publ_flag
Br Ni . . 2.3712(5) y
Ni C3 . . 1.982(3) y
Ni P2 . . 2.1794(7) y
Ni P1 . . 2.1801(7) y
P1 C1 . . 1.834(2) y
P1 C6 . . 1.848(2) y
P1 C7 . . 1.860(2) y
P2 C5 . . 1.839(3) y
P2 C8 . . 1.848(2) y
P2 C9 . . 1.849(3) y
C1 C2 . . 1.529(4) y
C1 H1a . . 0.99 ?
C1 H1b . . 0.99 ?
C2 C3 . . 1.510(4) y
C2 H2a . . 0.99 ?
C2 H2b . . 0.99 ?
C3 C4 . . 1.517(4) y
C3 H3 . . 1 ?
C4 C5 . . 1.502(4) y
C4 H4a . . 0.99 ?
C4 H4b . . 0.99 ?
C5 H5a . . 0.99 ?
C5 H5b . . 0.99 ?
C7 C71 . . 1.514(4) y
C7 C72 . . 1.533(4) y
C7 H7 . . 1 ?
C6 C62 . . 1.525(3) y
C6 C61 . . 1.528(3) y
C6 H6 . . 1 ?
C9 C91 . . 1.528(4) y
C9 C92 . . 1.528(4) y
C9 H9 . . 1 ?
C8 C81 . . 1.524(4) y
C8 C82 . . 1.532(3) y
C8 H8 . . 1 ?
C71 H71a . . 0.98 ?
C71 H71b . . 0.98 ?
C71 H71c . . 0.98 ?
C72 H72a . . 0.98 ?
C72 H72b . . 0.98 ?
C72 H72c . . 0.98 ?
C61 H61a . . 0.98 ?
C61 H61b . . 0.98 ?
C61 H61c . . 0.98 ?
C62 H62a . . 0.98 ?
C62 H62b . . 0.98 ?
C62 H62c . . 0.98 ?
C91 H91a . . 0.98 ?
C91 H91b . . 0.98 ?
C91 H91c . . 0.98 ?
C92 H92a . . 0.98 ?
C92 H92b . . 0.98 ?
C92 H92c . . 0.98 ?
C81 H81a . . 0.98 ?
C81 H81b . . 0.98 ?
C81 H81c . . 0.98 ?
C82 H82a . . 0.98 ?
C82 H82b . . 0.98 ?
C82 H82c . . 0.98 ?

loop_
_geom_torsion_atom_site_label_1
_geom_torsion_atom_site_label_2
_geom_torsion_atom_site_label_3
_geom_torsion_atom_site_label_4
_geom_torsion_site_symmetry_1
_geom_torsion_site_symmetry_2
_geom_torsion_site_symmetry_3
_geom_torsion_site_symmetry_4
_geom_torsion
_geom_torsion_publ_flag
C3 Ni P1 C1 . . . . -3.81(11) y
Br Ni P1 C1 . . . . 173.54(8) y
C3 Ni P1 C6 . . . . -121.01(12) y
Br Ni P1 C6 . . . . 56.33(9) y
C3 Ni P1 C7 . . . . 112.99(12) y
Br Ni P1 C7 . . . . -69.67(10) y
C3 Ni P2 C5 . . . . -6.82(12) y
Br Ni P2 C5 . . . . 175.83(9) y
C3 Ni P2 C8 . . . . 108.51(13) y
Br Ni P2 C8 . . . . -68.84(10) y
C3 Ni P2 C9 . . . . -123.72(13) y
Br Ni P2 C9 . . . . 58.93(10) y
C6 P1 C1 C2 . . . . 146.28(17) y
C7 P1 C1 C2 . . . . -102.66(19) y
Ni P1 C1 C2 . . . . 24.46(18) y
P1 C1 C2 C3 . . . . -40.7(3) y
C1 C2 C3 C4 . . . . 174.8(2) y
C1 C2 C3 Ni . . . . 41.3(3) y
P2 Ni C3 C2 . . . . 161.3(2) y
P1 Ni C3 C2 . . . . -18.96(19) y
P2 Ni C3 C4 . . . . 28.70(18) y
P1 Ni C3 C4 . . . . -151.53(19) y
C2 C3 C4 C5 . . . . 178.3(2) y
Ni C3 C4 C5 . . . . -47.3(3) y
C3 C4 C5 P2 . . . . 37.3(3) y
C8 P2 C5 C4 . . . . -141.37(19) y
C9 P2 C5 C4 . . . . 106.6(2) y
Ni P2 C5 C4 . . . . -14.7(2) y
C1 P1 C7 C71 . . . . -166.16(18) y
C6 P1 C7 C71 . . . . -53.4(2) y
Ni P1 C7 C71 . . . . 76.78(19) y
C1 P1 C7 C72 . . . . 70.0(2) y
C6 P1 C7 C72 . . . . -177.30(19) y
Ni P1 C7 C72 . . . . -47.1(2) y
C1 P1 C6 C62 . . . . 54.6(2) y
C7 P1 C6 C62 . . . . -56.1(2) y
Ni P1 C6 C62 . . . . 170.35(17) y
C1 P1 C6 C61 . . . . -70.12(19) y
C7 P1 C6 C61 . . . . 179.24(17) y
Ni P1 C6 C61 . . . . 45.68(19) y
C5 P2 C9 C91 . . . . -64.8(2) y
C8 P2 C9 C91 . . . . -174.3(2) y
Ni P2 C9 C91 . . . . 51.1(2) y
C5 P2 C9 C92 . . . . 60.2(2) y
C8 P2 C9 C92 . . . . -49.4(3) y
Ni P2 C9 C92 . . . . 176.1(2) y
C5 P2 C8 C81 . . . . -165.84(19) y
C9 P2 C8 C81 . . . . -53.4(2) y
Ni P2 C8 C81 . . . . 77.6(2) y
C5 P2 C8 C82 . . . . 70.7(2) y
C9 P2 C8 C82 . . . . -176.88(19) y
Ni P2 C8 C82 . . . . -45.9(2) y
